data_2202267
loop_
_publ_author_name
'Mark A. Rodriguez'
'Scott D. Bunge'

_publ_section_title
;
 Diphenylamine
;
_journal_issue 8
_journal_name_full 'Acta Crystallographica Section E'
_journal_page_first o1123
_journal_page_last o1125
_journal_paper_doi 10.1107/S1600536803014788
_journal_volume 59
_journal_year 2003
_chemical_formula_iupac 'C12 H11 N'
_chemical_formula_moiety 'C12 H11 N'
_chemical_formula_sum 'C12 H11 N'
_chemical_formula_weight 169.22
_chemical_name_systematic ?
_space_group_IT_number 2
_symmetry_cell_setting triclinic
_symmetry_space_group_name_Hall '-P 1'
_symmetry_space_group_name_H-M 'P -1'
_atom_sites_solution_hydrogens geom
_atom_sites_solution_primary direct
_atom_sites_solution_secondary difmap
_cell_angle_alpha 83.845(6)
_cell_angle_beta 88.531(6)
_cell_angle_gamma 89.856(5)
_cell_formula_units_Z 16
_cell_length_a 9.853(3)
_cell_length_b 9.882(3)
_cell_length_c 37.944(11)
_cell_measurement_reflns_used 250
_cell_measurement_temperature 168(2)
_cell_measurement_theta_max 25.06
_cell_measurement_theta_min 2.07
_cell_volume 3672.0(19)
_computing_cell_refinement SMART
_computing_data_collection 'SMART (Bruker, 1998)'
_computing_data_reduction 'SAINT+ (Bruker, 2001) and SHELXTL (Bruker, 1998)'
_computing_molecular_graphics SHELXTL
_computing_publication_material SHELXTL
_computing_structure_refinement SHELXTL
_computing_structure_solution SHELXTL
_diffrn_ambient_temperature 168(2)
_diffrn_measured_fraction_theta_full 0.974
_diffrn_measured_fraction_theta_max 0.974
_diffrn_measurement_device_type 'CCD area detector'
_diffrn_measurement_method 'phi and omega scans'
_diffrn_radiation_monochromator graphite
_diffrn_radiation_source 'fine-focus sealed tube'
_diffrn_radiation_type MoK\a
_diffrn_radiation_wavelength 0.71073
_diffrn_reflns_av_R_equivalents 0.0362
_diffrn_reflns_av_sigmaI/netI 0.0680
_diffrn_reflns_limit_h_max 11
_diffrn_reflns_limit_h_min -11
_diffrn_reflns_limit_k_max 11
_diffrn_reflns_limit_k_min -11
_diffrn_reflns_limit_l_max 44
_diffrn_reflns_limit_l_min -45
_diffrn_reflns_number 23981
_diffrn_reflns_theta_full 25.06
_diffrn_reflns_theta_max 25.06
_diffrn_reflns_theta_min 2.07
_diffrn_standards_decay_% 0
_diffrn_standards_interval_time 120
_diffrn_standards_number 3
_exptl_absorpt_coefficient_mu 0.072
_exptl_absorpt_correction_T_max 0.990
_exptl_absorpt_correction_T_min 0.980
_exptl_absorpt_correction_type empirical
_exptl_absorpt_process_details '(SADABS; Sheldrick, 1999)'
_exptl_crystal_colour colorless
_exptl_crystal_density_diffrn 1.224
_exptl_crystal_density_method 'not measured'
_exptl_crystal_description block
_exptl_crystal_F_000 1440
_exptl_crystal_size_max 0.204
_exptl_crystal_size_mid 0.168
_exptl_crystal_size_min 0.074
_refine_diff_density_max 0.158
_refine_diff_density_min -0.203
_refine_ls_extinction_method none
_refine_ls_goodness_of_fit_ref 0.970
_refine_ls_hydrogen_treatment mixed
_refine_ls_matrix_type full
_refine_ls_number_parameters 961
_refine_ls_number_reflns 12700
_refine_ls_number_restraints 0
_refine_ls_restrained_S_all 0.970
_refine_ls_R_factor_all 0.1077
_refine_ls_R_factor_gt 0.0494
_refine_ls_shift/su_max 0.001
_refine_ls_shift/su_mean 0.000
_refine_ls_structure_factor_coef Fsqd
_refine_ls_weighting_details 'calc w=1/[\s^2^(Fo^2^)+(0.045P)^2^] where P=(Fo^2^+2Fc^2^)/3'
_refine_ls_weighting_scheme calc
_refine_ls_wR_factor_gt 0.0944
_refine_ls_wR_factor_ref 0.1146
_reflns_number_gt 7298
_reflns_number_total 12700
_reflns_threshold_expression I>2s(I)
_cod_data_source_file ac6047.cif
_cod_data_source_block I
_cod_depositor_comments
;
The following automatic conversions were performed:
'_symmetry_cell_setting' value 'Triclinic' changed to 'triclinic'
according to '/home/saulius/struct/CIF-dictionaries/cif_core.dic'
dictionary named 'cif_core.dic' version 2.4.1 from 2010-06-29.

Automatic conversion script
Id: cif_fix_enum 1527 2010-12-29 10:47:43Z saulius 

The following automatic conversions were performed:

'_symmetry_cell_setting' value 'Triclinic' changed to 'triclinic'
according to /home/saulius/struct/CIF-dictionaries/cif_core.dic
dictionary named 'cif_core.dic' version 2.4.1 from 2010-06-29.

Automatic conversion script
Id: cif_fix_values 1715 2011-07-08 13:25:40Z adriana 
;
_cod_database_code 2202267
_cod_database_fobs_code 2202267

loop_
_symmetry_equiv_pos_as_xyz
'x, y, z'
'-x, -y, -z'

loop_
_atom_site_label
_atom_site_fract_x
_atom_site_fract_y
_atom_site_fract_z
_atom_site_U_iso_or_equiv
_atom_site_adp_type
_atom_site_calc_flag
_atom_site_refinement_flags
_atom_site_occupancy
_atom_site_disorder_assembly
_atom_site_disorder_group
_atom_site_type_symbol
N1 0.13598(19) 0.42686(19) 0.38694(5) 0.0368(5) Uani d . 1 . . N
H101 0.171(2) 0.488(2) 0.3991(6) 0.044 Uiso d . 1 . . H
N2 0.64458(19) 0.3982(2) 0.38724(5) 0.0413(5) Uani d . 1 . . N
H102 0.716(2) 0.412(2) 0.3970(6) 0.050 Uiso d . 1 . . H
N3 0.14295(18) 0.8919(2) 0.38735(5) 0.0378(5) Uani d . 1 . . N
H103 0.067(2) 0.910(2) 0.3961(6) 0.045 Uiso d . 1 . . H
N4 0.64286(18) 0.92633(19) 0.38582(5) 0.0352(5) Uani d . 1 . . N
H104 0.606(2) 0.989(2) 0.3962(6) 0.042 Uiso d . 1 . . H
N5 0.3380(2) 0.33858(19) 0.11404(5) 0.0380(5) Uani d . 1 . . N
H105 0.363(2) 0.269(2) 0.1056(6) 0.046 Uiso d . 1 . . H
N6 0.36809(18) 0.83548(19) 0.11362(5) 0.0351(5) Uani d . 1 . . N
H106 0.935(2) 0.372(2) 0.1030(6) 0.042 Uiso d . 1 . . H
N7 0.87182(18) 0.3299(2) 0.11403(5) 0.0373(5) Uani d . 1 . . N
H107 0.437(2) 0.804(2) 0.1025(6) 0.045 Uiso d . 1 . . H
N8 0.8423(2) 0.83821(19) 0.11053(5) 0.0399(5) Uani d . 1 . . N
H108 0.863(2) 0.914(2) 0.1009(6) 0.048 Uiso d . 1 . . H
C1 0.0695(2) 0.3211(2) 0.40782(6) 0.0309(5) Uani d . 1 . . C
C2 -0.0192(2) 0.2310(2) 0.39418(6) 0.0348(5) Uani d . 1 . . C
H2 -0.0350 0.2387 0.3695 0.042 Uiso calc R 1 . . H
C3 -0.0840(2) 0.1306(2) 0.41660(7) 0.0402(6) Uani d . 1 . . C
H3 -0.1447 0.0705 0.4070 0.048 Uiso calc R 1 . . H
C4 -0.0625(2) 0.1157(2) 0.45261(7) 0.0469(7) Uani d . 1 . . C
H4 -0.1069 0.0458 0.4678 0.056 Uiso calc R 1 . . H
C5 0.0258(2) 0.2057(3) 0.46614(7) 0.0481(7) Uani d . 1 . . C
H5 0.0416 0.1973 0.4909 0.058 Uiso calc R 1 . . H
C6 0.0905(2) 0.3066(2) 0.44423(6) 0.0409(6) Uani d . 1 . . C
H6 0.1501 0.3672 0.4540 0.049 Uiso calc R 1 . . H
C7 0.13700(19) 0.4567(2) 0.34987(6) 0.0293(5) Uani d . 1 . . C
C8 0.1563(2) 0.3571(2) 0.32681(6) 0.0335(5) Uani d . 1 . . C
H8 0.1657 0.2643 0.3360 0.040 Uiso calc R 1 . . H
C9 0.1618(2) 0.3932(2) 0.29065(6) 0.0357(6) Uani d . 1 . . C
H9 0.1731 0.3246 0.2751 0.043 Uiso calc R 1 . . H
C10 0.1511(2) 0.5285(2) 0.27670(6) 0.0386(6) Uani d . 1 . . C
H10 0.1553 0.5526 0.2518 0.046 Uiso calc R 1 . . H
C11 0.1341(2) 0.6280(2) 0.29949(6) 0.0365(6) Uani d . 1 . . C
H11 0.1285 0.7210 0.2903 0.044 Uiso calc R 1 . . H
C12 0.1254(2) 0.5920(2) 0.33560(6) 0.0333(5) Uani d . 1 . . C
H12 0.1112 0.6607 0.3510 0.040 Uiso calc R 1 . . H
C13 0.5614(2) 0.3051(2) 0.40791(6) 0.0332(5) Uani d . 1 . . C
C14 0.4525(2) 0.2365(2) 0.39480(6) 0.0370(6) Uani d . 1 . . C
H14 0.4297 0.2540 0.3706 0.044 Uiso calc R 1 . . H
C15 0.3784(2) 0.1431(2) 0.41722(7) 0.0419(6) Uani d . 1 . . C
H15 0.3038 0.0981 0.4082 0.050 Uiso calc R 1 . . H
C16 0.4102(3) 0.1138(2) 0.45242(7) 0.0494(7) Uani d . 1 . . C
H16 0.3591 0.0487 0.4675 0.059 Uiso calc R 1 . . H
C17 0.5178(3) 0.1813(3) 0.46534(7) 0.0521(7) Uani d . 1 . . C
H17 0.5408 0.1622 0.4895 0.063 Uiso calc R 1 . . H
C18 0.5923(2) 0.2757(2) 0.44359(6) 0.0438(6) Uani d . 1 . . C
H18 0.6656 0.3214 0.4530 0.053 Uiso calc R 1 . . H
C19 0.6374(2) 0.4482(2) 0.35146(6) 0.0302(5) Uani d . 1 . . C
C20 0.5168(2) 0.4794(2) 0.33441(6) 0.0370(6) Uani d . 1 . . C
H20 0.4330 0.4672 0.3473 0.044 Uiso calc R 1 . . H
C21 0.5168(2) 0.5279(2) 0.29897(6) 0.0409(6) Uani d . 1 . . C
H21 0.4330 0.5468 0.2876 0.049 Uiso calc R 1 . . H
C22 0.6376(2) 0.5494(2) 0.27959(7) 0.0418(6) Uani d . 1 . . C
H22 0.6371 0.5815 0.2551 0.050 Uiso calc R 1 . . H
C23 0.7589(2) 0.5233(2) 0.29664(6) 0.0398(6) Uani d . 1 . . C
H23 0.8425 0.5397 0.2839 0.048 Uiso calc R 1 . . H
C24 0.7588(2) 0.4734(2) 0.33206(6) 0.0353(6) Uani d . 1 . . C
H24 0.8428 0.4559 0.3434 0.042 Uiso calc R 1 . . H
C25 0.2180(2) 0.8003(2) 0.40976(6) 0.0331(5) Uani d . 1 . . C
C26 0.3277(2) 0.7244(2) 0.39826(6) 0.0364(6) Uani d . 1 . . C
H26 0.3575 0.7363 0.3741 0.044 Uiso calc R 1 . . H
C27 0.3924(2) 0.6321(2) 0.42225(7) 0.0424(6) Uani d . 1 . . C
H27 0.4680 0.5825 0.4144 0.051 Uiso calc R 1 . . H
C28 0.3498(3) 0.6105(3) 0.45722(7) 0.0528(7) Uani d . 1 . . C
H28 0.3943 0.5457 0.4733 0.063 Uiso calc R 1 . . H
C29 0.2407(3) 0.6849(3) 0.46862(7) 0.0539(7) Uani d . 1 . . C
H29 0.2101 0.6712 0.4927 0.065 Uiso calc R 1 . . H
C30 0.1763(2) 0.7789(2) 0.44510(6) 0.0421(6) Uani d . 1 . . C
H30 0.1022 0.8299 0.4533 0.051 Uiso calc R 1 . . H
C31 0.1664(2) 0.9407(2) 0.35165(6) 0.0294(5) Uani d . 1 . . C
C32 0.2960(2) 0.9664(2) 0.33715(6) 0.0339(5) Uani d . 1 . . C
H32 0.3731 0.9513 0.3516 0.041 Uiso calc R 1 . . H
C33 0.3125(2) 1.0138(2) 0.30175(6) 0.0382(6) Uani d . 1 . . C
H33 0.4015 1.0292 0.2919 0.046 Uiso calc R 1 . . H
C34 0.2022(2) 1.0393(2) 0.28027(6) 0.0395(6) Uani d . 1 . . C
H34 0.2148 1.0704 0.2558 0.047 Uiso calc R 1 . . H
C35 0.0727(2) 1.0186(2) 0.29498(6) 0.0376(6) Uani d . 1 . . C
H35 -0.0041 1.0383 0.2807 0.045 Uiso calc R 1 . . H
C36 0.0548(2) 0.9699(2) 0.33000(6) 0.0334(5) Uani d . 1 . . C
H36 -0.0345 0.9557 0.3397 0.040 Uiso calc R 1 . . H
C37 0.7050(2) 0.8233(2) 0.40769(6) 0.0296(5) Uani d . 1 . . C
C38 0.8036(2) 0.7367(2) 0.39552(6) 0.0322(5) Uani d . 1 . . C
H38 0.8307 0.7456 0.3712 0.039 Uiso calc R 1 . . H
C39 0.8622(2) 0.6375(2) 0.41903(6) 0.0392(6) Uani d . 1 . . C
H39 0.9296 0.5793 0.4105 0.047 Uiso calc R 1 . . H
C40 0.8247(2) 0.6215(2) 0.45450(7) 0.0446(6) Uani d . 1 . . C
H40 0.8649 0.5525 0.4703 0.053 Uiso calc R 1 . . H
C41 0.7272(2) 0.7080(3) 0.46674(7) 0.0475(6) Uani d . 1 . . C
H41 0.7007 0.6988 0.4911 0.057 Uiso calc R 1 . . H
C42 0.6686(2) 0.8073(2) 0.44362(6) 0.0397(6) Uani d . 1 . . C
H42 0.6021 0.8659 0.4524 0.048 Uiso calc R 1 . . H
C43 0.66403(19) 0.9595(2) 0.34913(6) 0.0282(5) Uani d . 1 . . C
C44 0.6799(2) 1.0962(2) 0.33574(6) 0.0324(5) Uani d . 1 . . C
H44 0.6813 1.1642 0.3516 0.039 Uiso calc R 1 . . H
C45 0.6937(2) 1.1332(2) 0.29975(6) 0.0362(6) Uani d . 1 . . C
H45 0.7016 1.2267 0.2910 0.043 Uiso calc R 1 . . H
C46 0.6960(2) 1.0351(2) 0.27617(6) 0.0355(5) Uani d . 1 . . C
H46 0.7067 1.0604 0.2514 0.043 Uiso calc R 1 . . H
C47 0.6823(2) 0.8995(2) 0.28947(6) 0.0349(5) Uani d . 1 . . C
H47 0.6852 0.8314 0.2736 0.042 Uiso calc R 1 . . H
C48 0.6646(2) 0.8618(2) 0.32526(6) 0.0314(5) Uani d . 1 . . C
H48 0.6528 0.7685 0.3338 0.038 Uiso calc R 1 . . H
C49 0.3680(2) 0.3425(2) 0.14979(6) 0.0300(5) Uani d . 1 . . C
C50 0.3920(2) 0.2195(2) 0.17057(6) 0.0327(5) Uani d . 1 . . C
H50 0.3862 0.1363 0.1603 0.039 Uiso calc R 1 . . H
C51 0.4240(2) 0.2174(2) 0.20575(6) 0.0365(6) Uani d . 1 . . C
H51 0.4413 0.1330 0.2194 0.044 Uiso calc R 1 . . H
C52 0.4312(2) 0.3372(2) 0.22143(6) 0.0410(6) Uani d . 1 . . C
H52 0.4506 0.3357 0.2459 0.049 Uiso calc R 1 . . H
C53 0.4096(2) 0.4591(2) 0.20088(6) 0.0404(6) Uani d . 1 . . C
H53 0.4148 0.5419 0.2114 0.048 Uiso calc R 1 . . H
C54 0.3806(2) 0.4631(2) 0.16525(6) 0.0360(6) Uani d . 1 . . C
H54 0.3692 0.5481 0.1514 0.043 Uiso calc R 1 . . H
C55 0.2557(2) 0.4239(2) 0.09188(6) 0.0325(5) Uani d . 1 . . C
C56 0.2533(2) 0.4005(2) 0.05641(6) 0.0417(6) Uani d . 1 . . C
H56 0.3096 0.3316 0.0482 0.050 Uiso calc R 1 . . H
C57 0.1700(3) 0.4762(3) 0.03292(7) 0.0507(7) Uani d . 1 . . C
H57 0.1686 0.4578 0.0089 0.061 Uiso calc R 1 . . H
C58 0.0892(2) 0.5782(3) 0.04421(7) 0.0503(7) Uani d . 1 . . C
H58 0.0325 0.6306 0.0281 0.060 Uiso calc R 1 . . H
C59 0.0921(2) 0.6029(2) 0.07928(7) 0.0430(6) Uani d . 1 . . C
H59 0.0374 0.6735 0.0872 0.052 Uiso calc R 1 . . H
C60 0.1733(2) 0.5266(2) 0.10324(6) 0.0356(6) Uani d . 1 . . C
H60 0.1729 0.5442 0.1274 0.043 Uiso calc R 1 . . H
C61 0.3818(2) 0.8385(2) 0.15033(6) 0.0284(5) Uani d . 1 . . C
C62 0.2712(2) 0.8254(2) 0.17404(6) 0.0315(5) Uani d . 1 . . C
H62 0.1822 0.8171 0.1655 0.038 Uiso calc R 1 . . H
C63 0.2907(2) 0.8243(2) 0.20993(6) 0.0354(5) Uani d . 1 . . C
H63 0.2143 0.8180 0.2258 0.042 Uiso calc R 1 . . H
C64 0.4198(2) 0.8323(2) 0.22322(6) 0.0370(6) Uani d . 1 . . C
H64 0.4323 0.8300 0.2480 0.044 Uiso calc R 1 . . H
C65 0.5304(2) 0.8436(2) 0.19979(6) 0.0364(6) Uani d . 1 . . C
H65 0.6195 0.8482 0.2086 0.044 Uiso calc R 1 . . H
C66 0.5117(2) 0.8483(2) 0.16369(6) 0.0315(5) Uani d . 1 . . C
H66 0.5880 0.8582 0.1478 0.038 Uiso calc R 1 . . H
C67 0.2761(2) 0.9096(2) 0.09156(6) 0.0305(5) Uani d . 1 . . C
C68 0.2776(2) 0.8898(2) 0.05576(6) 0.0414(6) Uani d . 1 . . C
H68 0.3397 0.8268 0.0471 0.050 Uiso calc R 1 . . H
C69 0.1897(2) 0.9607(2) 0.03259(6) 0.0471(6) Uani d . 1 . . C
H69 0.1917 0.9455 0.0083 0.057 Uiso calc R 1 . . H
C70 0.0987(2) 1.0539(2) 0.04466(7) 0.0465(7) Uani d . 1 . . C
H70 0.0380 1.1023 0.0288 0.056 Uiso calc R 1 . . H
C71 0.0979(2) 1.0750(2) 0.07989(6) 0.0401(6) Uani d . 1 . . C
H71 0.0368 1.1397 0.0882 0.048 Uiso calc R 1 . . H
C72 0.1844(2) 1.0040(2) 0.10359(6) 0.0329(5) Uani d . 1 . . C
H72 0.1815 1.0195 0.1279 0.040 Uiso calc R 1 . . H
C73 0.8827(2) 0.3147(2) 0.15112(6) 0.0293(5) Uani d . 1 . . C
C74 0.7721(2) 0.3263(2) 0.17405(6) 0.0306(5) Uani d . 1 . . C
H74 0.6838 0.3407 0.1649 0.037 Uiso calc R 1 . . H
C75 0.7905(2) 0.3168(2) 0.21023(6) 0.0345(5) Uani d . 1 . . C
H75 0.7141 0.3230 0.2258 0.041 Uiso calc R 1 . . H
C76 0.9189(2) 0.2986(2) 0.22427(6) 0.0368(6) Uani d . 1 . . C
H76 0.9304 0.2927 0.2492 0.044 Uiso calc R 1 . . H
C77 1.0298(2) 0.2890(2) 0.20151(6) 0.0368(6) Uani d . 1 . . C
H77 1.1183 0.2781 0.2108 0.044 Uiso calc R 1 . . H
C78 1.0120(2) 0.2952(2) 0.16530(6) 0.0327(5) Uani d . 1 . . C
H78 1.0883 0.2861 0.1499 0.039 Uiso calc R 1 . . H
C79 0.7745(2) 0.2743(2) 0.09372(6) 0.0301(5) Uani d . 1 . . C
C80 0.7769(2) 0.3127(2) 0.05727(6) 0.0410(6) Uani d . 1 . . C
H80 0.8421 0.3773 0.0472 0.049 Uiso calc R 1 . . H
C81 0.6857(2) 0.2583(2) 0.03556(7) 0.0475(6) Uani d . 1 . . C
H81 0.6881 0.2866 0.0108 0.057 Uiso calc R 1 . . H
C82 0.5907(2) 0.1626(2) 0.04964(7) 0.0454(6) Uani d . 1 . . C
H82 0.5283 0.1245 0.0348 0.055 Uiso calc R 1 . . H
C83 0.5889(2) 0.1243(2) 0.08546(6) 0.0382(6) Uani d . 1 . . C
H83 0.5243 0.0587 0.0953 0.046 Uiso calc R 1 . . H
C84 0.6787(2) 0.1787(2) 0.10787(6) 0.0324(5) Uani d . 1 . . C
H84 0.6748 0.1509 0.1326 0.039 Uiso calc R 1 . . H
C85 0.8699(2) 0.8170(2) 0.14670(6) 0.0307(5) Uani d . 1 . . C
C86 0.8823(2) 0.6884(2) 0.16535(6) 0.0365(6) Uani d . 1 . . C
H86 0.8727 0.6092 0.1535 0.044 Uiso calc R 1 . . H
C87 0.9085(2) 0.6763(2) 0.20100(6) 0.0421(6) Uani d . 1 . . C
H87 0.9143 0.5881 0.2136 0.050 Uiso calc R 1 . . H
C88 0.9267(2) 0.7888(2) 0.21893(6) 0.0415(6) Uani d . 1 . . C
H88 0.9434 0.7785 0.2436 0.050 Uiso calc R 1 . . H
C89 0.9202(2) 0.9169(2) 0.20044(6) 0.0372(6) Uani d . 1 . . C
H89 0.9348 0.9954 0.2123 0.045 Uiso calc R 1 . . H
C90 0.8924(2) 0.9308(2) 0.16474(6) 0.0322(5) Uani d . 1 . . C
H90 0.8885 1.0193 0.1522 0.039 Uiso calc R 1 . . H
C91 0.7586(2) 0.7658(2) 0.08992(6) 0.0330(5) Uani d . 1 . . C
C92 0.7531(2) 0.8125(2) 0.05406(6) 0.0443(6) Uani d . 1 . . C
H92 0.8071 0.8881 0.0447 0.053 Uiso calc R 1 . . H
C93 0.6696(3) 0.7500(3) 0.03204(7) 0.0539(7) Uani d . 1 . . C
H93 0.6662 0.7835 0.0077 0.065 Uiso calc R 1 . . H
C94 0.5907(2) 0.6387(3) 0.04506(7) 0.0513(7) Uani d . 1 . . C
H94 0.5336 0.5956 0.0298 0.062 Uiso calc R 1 . . H
C95 0.5970(2) 0.5925(2) 0.08037(7) 0.0436(6) Uani d . 1 . . C
H95 0.5438 0.5159 0.0895 0.052 Uiso calc R 1 . . H
C96 0.6788(2) 0.6544(2) 0.10315(6) 0.0369(6) Uani d . 1 . . C
H96 0.6805 0.6212 0.1276 0.044 Uiso calc R 1 . . H

loop_
_atom_site_aniso_label
_atom_site_aniso_U_11
_atom_site_aniso_U_22
_atom_site_aniso_U_33
_atom_site_aniso_U_12
_atom_site_aniso_U_13
_atom_site_aniso_U_23
N1 0.0443(12) 0.0315(11) 0.0353(13) -0.0093(9) -0.0060(9) -0.0051(9)
N2 0.0309(11) 0.0549(13) 0.0378(13) -0.0117(10) -0.0089(9) -0.0005(10)
N3 0.0304(11) 0.0461(12) 0.0349(13) 0.0092(9) 0.0072(9) 0.0026(10)
N4 0.0401(12) 0.0329(12) 0.0324(13) 0.0076(9) 0.0033(9) -0.0038(9)
N5 0.0482(12) 0.0309(11) 0.0363(13) 0.0116(9) -0.0070(10) -0.0085(9)
N6 0.0309(11) 0.0426(12) 0.0327(12) 0.0077(9) -0.0019(9) -0.0076(9)
N7 0.0314(11) 0.0474(13) 0.0320(13) -0.0126(9) 0.0016(9) 0.0004(9)
N8 0.0538(13) 0.0315(11) 0.0335(13) -0.0107(10) -0.0040(10) 0.0017(9)
C1 0.0283(12) 0.0279(12) 0.0363(14) 0.0062(9) -0.0002(10) -0.0025(10)
C2 0.0321(12) 0.0322(13) 0.0396(14) 0.0019(10) -0.0031(11) -0.0012(11)
C3 0.0352(13) 0.0336(14) 0.0512(17) -0.0019(10) 0.0010(12) -0.0022(12)
C4 0.0432(15) 0.0460(16) 0.0481(18) -0.0003(12) 0.0091(13) 0.0081(13)
C5 0.0477(15) 0.0592(17) 0.0360(16) 0.0026(13) 0.0035(12) -0.0001(13)
C6 0.0406(14) 0.0450(15) 0.0375(15) -0.0013(11) -0.0023(11) -0.0062(12)
C7 0.0236(11) 0.0300(12) 0.0344(14) -0.0009(9) -0.0044(10) -0.0035(10)
C8 0.0291(12) 0.0284(12) 0.0431(15) -0.0006(9) -0.0044(11) -0.0034(11)
C9 0.0320(13) 0.0347(13) 0.0416(16) -0.0013(10) -0.0020(11) -0.0093(11)
C10 0.0356(13) 0.0432(15) 0.0363(15) -0.0040(11) -0.0045(11) -0.0001(12)
C11 0.0377(13) 0.0293(13) 0.0415(16) -0.0012(10) -0.0063(11) 0.0015(11)
C12 0.0308(12) 0.0289(12) 0.0415(15) -0.0003(9) -0.0043(11) -0.0084(11)
C13 0.0308(12) 0.0319(13) 0.0372(15) 0.0030(10) 0.0027(10) -0.0062(11)
C14 0.0336(13) 0.0368(13) 0.0411(15) 0.0007(10) 0.0003(11) -0.0075(11)
C15 0.0345(13) 0.0349(14) 0.0572(18) -0.0006(10) 0.0058(12) -0.0103(12)
C16 0.0499(16) 0.0427(15) 0.0533(19) 0.0001(12) 0.0125(14) 0.0019(13)
C17 0.0572(17) 0.0606(18) 0.0362(16) 0.0039(14) 0.0024(13) 0.0051(13)
C18 0.0433(14) 0.0498(16) 0.0384(16) -0.0022(12) -0.0046(12) -0.0042(12)
C19 0.0318(12) 0.0241(12) 0.0352(14) -0.0010(9) -0.0046(10) -0.0047(10)
C20 0.0262(12) 0.0388(14) 0.0465(16) -0.0008(10) -0.0022(11) -0.0067(12)
C21 0.0376(14) 0.0367(14) 0.0488(17) -0.0021(11) -0.0151(12) -0.0024(12)
C22 0.0513(16) 0.0318(13) 0.0422(16) -0.0043(11) -0.0066(13) -0.0018(11)
C23 0.0417(14) 0.0314(13) 0.0454(16) -0.0022(10) 0.0076(12) -0.0023(11)
C24 0.0264(12) 0.0305(13) 0.0485(16) -0.0024(9) -0.0035(11) -0.0010(11)
C25 0.0298(12) 0.0346(13) 0.0352(14) -0.0054(10) -0.0038(10) -0.0039(11)
C26 0.0375(13) 0.0344(13) 0.0382(15) -0.0015(10) -0.0057(11) -0.0072(11)
C27 0.0391(14) 0.0340(14) 0.0550(18) -0.0007(11) -0.0115(13) -0.0063(12)
C28 0.0546(17) 0.0451(16) 0.057(2) -0.0040(13) -0.0198(15) 0.0074(14)
C29 0.0588(18) 0.0618(18) 0.0388(16) -0.0116(14) -0.0080(14) 0.0077(14)
C30 0.0429(14) 0.0484(15) 0.0347(15) -0.0022(11) 0.0006(12) -0.0030(12)
C31 0.0296(12) 0.0242(12) 0.0345(14) 0.0006(9) -0.0002(10) -0.0038(10)
C32 0.0275(12) 0.0352(13) 0.0387(15) -0.0013(10) -0.0030(10) -0.0027(11)
C33 0.0313(13) 0.0388(14) 0.0434(16) 0.0012(10) 0.0075(11) -0.0020(11)
C34 0.0487(15) 0.0317(13) 0.0366(15) 0.0016(11) 0.0041(12) 0.0013(11)
C35 0.0393(14) 0.0310(13) 0.0425(16) 0.0026(10) -0.0083(12) -0.0019(11)
C36 0.0252(12) 0.0284(12) 0.0462(16) 0.0005(9) 0.0016(11) -0.0026(11)
C37 0.0286(12) 0.0293(12) 0.0309(14) -0.0049(9) -0.0016(10) -0.0028(10)
C38 0.0316(12) 0.0324(13) 0.0327(14) -0.0019(10) 0.0000(10) -0.0039(10)
C39 0.0340(13) 0.0355(14) 0.0483(17) 0.0009(10) -0.0043(12) -0.0049(12)
C40 0.0485(15) 0.0398(15) 0.0438(17) -0.0005(12) -0.0108(13) 0.0052(12)
C41 0.0494(16) 0.0579(17) 0.0340(15) -0.0026(13) -0.0015(12) 0.0011(13)
C42 0.0391(14) 0.0428(15) 0.0377(15) -0.0012(11) 0.0005(11) -0.0067(12)
C43 0.0214(11) 0.0309(12) 0.0324(14) 0.0013(9) 0.0005(9) -0.0038(10)
C44 0.0309(12) 0.0264(12) 0.0407(15) 0.0018(9) 0.0018(10) -0.0073(10)
C45 0.0358(13) 0.0285(13) 0.0432(16) -0.0017(10) 0.0016(11) 0.0008(11)
C46 0.0349(13) 0.0380(14) 0.0327(14) 0.0004(10) 0.0011(10) -0.0002(11)
C47 0.0337(13) 0.0307(13) 0.0415(16) 0.0033(10) -0.0046(11) -0.0091(11)
C48 0.0299(12) 0.0277(12) 0.0363(15) -0.0009(9) -0.0054(10) -0.0006(10)
C49 0.0241(11) 0.0308(13) 0.0354(14) 0.0003(9) -0.0008(10) -0.0049(10)
C50 0.0287(12) 0.0260(12) 0.0441(15) -0.0013(9) 0.0002(11) -0.0077(11)
C51 0.0294(12) 0.0369(14) 0.0418(16) -0.0001(10) 0.0007(11) 0.0019(11)
C52 0.0360(13) 0.0511(16) 0.0374(15) 0.0025(11) -0.0059(11) -0.0105(12)
C53 0.0384(14) 0.0372(14) 0.0485(17) 0.0029(11) -0.0049(12) -0.0179(12)
C54 0.0372(13) 0.0264(12) 0.0448(16) -0.0003(10) -0.0021(11) -0.0048(11)
C55 0.0306(12) 0.0305(13) 0.0356(15) -0.0047(10) -0.0014(10) 0.0006(11)
C56 0.0471(15) 0.0402(14) 0.0376(16) -0.0006(11) -0.0010(12) -0.0027(12)
C57 0.0614(17) 0.0509(17) 0.0390(16) -0.0074(14) -0.0091(13) 0.0009(13)
C58 0.0462(15) 0.0487(17) 0.0528(19) -0.0016(13) -0.0132(13) 0.0125(14)
C59 0.0335(13) 0.0381(14) 0.0559(18) 0.0004(11) 0.0000(12) 0.0012(13)
C60 0.0325(13) 0.0348(13) 0.0392(14) -0.0025(10) 0.0019(11) -0.0032(11)
C61 0.0299(12) 0.0227(11) 0.0329(14) 0.0026(9) -0.0030(10) -0.0039(10)
C62 0.0259(12) 0.0304(12) 0.0381(15) -0.0008(9) -0.0018(10) -0.0028(10)
C63 0.0317(13) 0.0368(13) 0.0370(15) 0.0005(10) 0.0044(11) -0.0021(11)
C64 0.0425(14) 0.0377(14) 0.0314(14) 0.0031(11) -0.0041(11) -0.0050(11)
C65 0.0294(12) 0.0394(14) 0.0417(16) 0.0020(10) -0.0073(11) -0.0086(11)
C66 0.0263(12) 0.0325(13) 0.0361(14) 0.0032(9) -0.0001(10) -0.0052(10)
C67 0.0306(12) 0.0273(12) 0.0335(14) -0.0055(9) -0.0015(10) -0.0021(10)
C68 0.0474(15) 0.0420(14) 0.0349(15) 0.0011(11) -0.0012(12) -0.0041(11)
C69 0.0615(17) 0.0489(16) 0.0306(15) -0.0039(13) -0.0079(13) -0.0010(12)
C70 0.0474(15) 0.0447(15) 0.0456(17) -0.0007(12) -0.0126(13) 0.0068(13)
C71 0.0358(13) 0.0349(14) 0.0483(17) 0.0015(10) -0.0035(12) 0.0023(12)
C72 0.0327(12) 0.0321(13) 0.0348(14) -0.0029(10) -0.0026(10) -0.0065(11)
C73 0.0294(12) 0.0216(11) 0.0367(14) -0.0028(9) -0.0010(10) -0.0019(10)
C74 0.0240(12) 0.0283(12) 0.0394(15) -0.0011(9) -0.0023(10) -0.0025(10)
C75 0.0298(12) 0.0338(13) 0.0397(15) -0.0020(10) 0.0033(11) -0.0046(11)
C76 0.0402(14) 0.0362(13) 0.0338(14) -0.0062(10) -0.0040(11) -0.0019(11)
C77 0.0290(13) 0.0389(14) 0.0422(16) -0.0026(10) -0.0055(11) -0.0017(11)
C78 0.0260(12) 0.0310(13) 0.0405(15) -0.0007(9) 0.0023(10) -0.0015(10)
C79 0.0270(12) 0.0304(12) 0.0331(14) 0.0037(9) 0.0000(10) -0.0043(10)
C80 0.0443(14) 0.0425(15) 0.0353(15) -0.0021(11) 0.0024(11) -0.0004(11)
C81 0.0582(17) 0.0517(16) 0.0332(15) 0.0048(13) -0.0061(13) -0.0064(12)
C82 0.0480(15) 0.0458(15) 0.0455(17) 0.0014(12) -0.0127(13) -0.0160(13)
C83 0.0325(13) 0.0337(13) 0.0490(17) -0.0021(10) -0.0037(11) -0.0067(12)
C84 0.0295(12) 0.0322(13) 0.0346(14) 0.0015(10) -0.0026(10) 0.0001(10)
C85 0.0257(11) 0.0312(13) 0.0350(14) 0.0003(9) 0.0000(10) -0.0023(10)
C86 0.0381(13) 0.0275(13) 0.0440(16) 0.0009(10) -0.0030(11) -0.0033(11)
C87 0.0398(14) 0.0342(14) 0.0493(17) -0.0032(11) -0.0059(12) 0.0103(12)
C88 0.0330(13) 0.0527(16) 0.0376(15) -0.0044(11) -0.0056(11) 0.0026(12)
C89 0.0290(12) 0.0402(14) 0.0433(16) 0.0003(10) -0.0034(11) -0.0086(12)
C90 0.0294(12) 0.0256(12) 0.0409(15) 0.0022(9) -0.0017(10) -0.0003(10)
C91 0.0320(12) 0.0318(13) 0.0365(15) 0.0022(10) -0.0010(10) -0.0100(11)
C92 0.0503(15) 0.0442(15) 0.0380(16) -0.0010(12) -0.0029(12) -0.0019(12)
C93 0.0635(18) 0.0588(18) 0.0410(17) 0.0092(14) -0.0112(14) -0.0102(14)
C94 0.0475(16) 0.0543(17) 0.0566(19) 0.0023(13) -0.0130(14) -0.0243(14)
C95 0.0340(14) 0.0385(14) 0.0604(19) -0.0007(11) -0.0005(13) -0.0152(13)
C96 0.0350(13) 0.0366(14) 0.0396(15) -0.0009(10) 0.0005(11) -0.0070(11)

loop_
_atom_type_symbol
_atom_type_description
_atom_type_scat_dispersion_real
_atom_type_scat_dispersion_imag
_atom_type_scat_source
C C 0.0033 0.0016 'International Tables Vol C Tables 4.2.6.8 and 6.1.1.4'
H H 0.0000 0.0000 'International Tables Vol C Tables 4.2.6.8 and 6.1.1.4'
N N 0.0061 0.0033 'International Tables Vol C Tables 4.2.6.8 and 6.1.1.4'

loop_
_geom_angle_atom_site_label_1
_geom_angle_atom_site_label_2
_geom_angle_atom_site_label_3
_geom_angle
C1 N1 C7 128.57(19)
C1 N1 H101 113.9(15)
C7 N1 H101 116.8(15)
C13 N2 C19 130.21(19)
C13 N2 H102 112.1(17)
C19 N2 H102 116.4(17)
C25 N3 C31 130.13(19)
C25 N3 H103 113.1(16)
C31 N3 H103 116.0(16)
C37 N4 C43 127.70(19)
C37 N4 H104 115.8(15)
C43 N4 H104 114.1(15)
C55 N5 C49 130.2(2)
C55 N5 H105 114.1(16)
C49 N5 H105 114.9(16)
C67 N6 C61 127.33(19)
C67 N6 H107 114.3(15)
C61 N6 H107 115.8(15)
C79 N7 C73 128.14(18)
C79 N7 H106 116.5(16)
C73 N7 H106 115.2(16)
C85 N8 C91 130.40(19)
C85 N8 H108 114.6(17)
C91 N8 H108 113.2(16)
C6 C1 N1 118.3(2)
C6 C1 C2 118.4(2)
N1 C1 C2 123.3(2)
C3 C2 C1 120.1(2)
C3 C2 H2 120.0
C1 C2 H2 120.0
C4 C3 C2 121.5(2)
C4 C3 H3 119.2
C2 C3 H3 119.2
C3 C4 C5 118.3(2)
C3 C4 H4 120.9
C5 C4 H4 120.9
C6 C5 C4 120.9(2)
C6 C5 H5 119.5
C4 C5 H5 119.5
C5 C6 C1 120.8(2)
C5 C6 H6 119.6
C1 C6 H6 119.6
C12 C7 C8 118.6(2)
C12 C7 N1 118.7(2)
C8 C7 N1 122.58(19)
C9 C8 C7 120.0(2)
C9 C8 H8 120.0
C7 C8 H8 120.0
C8 C9 C10 120.9(2)
C8 C9 H9 119.6
C10 C9 H9 119.6
C11 C10 C9 119.3(2)
C11 C10 H10 120.3
C9 C10 H10 120.3
C12 C11 C10 120.0(2)
C12 C11 H11 120.0
C10 C11 H11 120.0
C11 C12 C7 121.1(2)
C11 C12 H12 119.4
C7 C12 H12 119.4
C18 C13 N2 117.5(2)
C18 C13 C14 118.3(2)
N2 C13 C14 124.2(2)
C15 C14 C13 119.8(2)
C15 C14 H14 120.1
C13 C14 H14 120.1
C16 C15 C14 121.5(2)
C16 C15 H15 119.2
C14 C15 H15 119.2
C15 C16 C17 118.7(2)
C15 C16 H16 120.7
C17 C16 H16 120.7
C18 C17 C16 120.9(2)
C18 C17 H17 119.6
C16 C17 H17 119.6
C17 C18 C13 120.8(2)
C17 C18 H18 119.6
C13 C18 H18 119.6
C20 C19 C24 118.0(2)
C20 C19 N2 123.8(2)
C24 C19 N2 118.23(19)
C21 C20 C19 120.8(2)
C21 C20 H20 119.6
C19 C20 H20 119.6
C20 C21 C22 120.9(2)
C20 C21 H21 119.5
C22 C21 H21 119.5
C23 C22 C21 118.7(2)
C23 C22 H22 120.6
C21 C22 H22 120.6
C24 C23 C22 120.3(2)
C24 C23 H23 119.8
C22 C23 H23 119.8
C23 C24 C19 121.1(2)
C23 C24 H24 119.4
C19 C24 H24 119.4
C30 C25 N3 117.5(2)
C30 C25 C26 118.5(2)
N3 C25 C26 123.9(2)
C27 C26 C25 119.7(2)
C27 C26 H26 120.2
C25 C26 H26 120.2
C28 C27 C26 121.5(2)
C28 C27 H27 119.2
C26 C27 H27 119.2
C27 C28 C29 118.9(2)
C27 C28 H28 120.6
C29 C28 H28 120.6
C30 C29 C28 120.2(3)
C30 C29 H29 119.9
C28 C29 H29 119.9
C29 C30 C25 121.1(2)
C29 C30 H30 119.4
C25 C30 H30 119.4
C32 C31 C36 118.5(2)
C32 C31 N3 122.63(19)
C36 C31 N3 118.83(19)
C33 C32 C31 119.9(2)
C33 C32 H32 120.0
C31 C32 H32 120.0
C32 C33 C34 121.3(2)
C32 C33 H33 119.3
C34 C33 H33 119.3
C33 C34 C35 118.8(2)
C33 C34 H34 120.6
C35 C34 H34 120.6
C36 C35 C34 120.5(2)
C36 C35 H35 119.8
C34 C35 H35 119.8
C35 C36 C31 120.9(2)
C35 C36 H36 119.6
C31 C36 H36 119.6
C42 C37 N4 118.5(2)
C42 C37 C38 118.3(2)
N4 C37 C38 123.3(2)
C39 C38 C37 119.9(2)
C39 C38 H38 120.0
C37 C38 H38 120.0
C40 C39 C38 121.4(2)
C40 C39 H39 119.3
C38 C39 H39 119.3
C39 C40 C41 118.8(2)
C39 C40 H40 120.6
C41 C40 H40 120.6
C42 C41 C40 120.3(2)
C42 C41 H41 119.9
C40 C41 H41 119.9
C41 C42 C37 121.3(2)
C41 C42 H42 119.3
C37 C42 H42 119.3
C48 C43 C44 118.4(2)
C48 C43 N4 122.49(19)
C44 C43 N4 119.1(2)
C45 C44 C43 120.7(2)
C45 C44 H44 119.7
C43 C44 H44 119.6
C44 C45 C46 120.6(2)
C44 C45 H45 119.7
C46 C45 H45 119.7
C47 C46 C45 118.7(2)
C47 C46 H46 120.6
C45 C46 H46 120.6
C48 C47 C46 121.2(2)
C48 C47 H47 119.4
C46 C47 H47 119.4
C47 C48 C43 120.4(2)
C47 C48 H48 119.8
C43 C48 H48 119.8
C54 C49 C50 118.4(2)
C54 C49 N5 123.1(2)
C50 C49 N5 118.41(19)
C51 C50 C49 120.9(2)
C51 C50 H50 119.5
C49 C50 H50 119.5
C50 C51 C52 120.5(2)
C50 C51 H51 119.7
C52 C51 H51 119.7
C53 C52 C51 118.8(2)
C53 C52 H52 120.6
C51 C52 H52 120.6
C52 C53 C54 121.3(2)
C52 C53 H53 119.3
C54 C53 H53 119.3
C53 C54 C49 119.9(2)
C53 C54 H54 120.0
C49 C54 H54 120.0
C56 C55 C60 118.5(2)
C56 C55 N5 117.0(2)
C60 C55 N5 124.4(2)
C57 C56 C55 120.9(2)
C57 C56 H56 119.5
C55 C56 H56 119.6
C58 C57 C56 120.5(2)
C58 C57 H57 119.8
C56 C57 H57 119.8
C59 C58 C57 118.9(2)
C59 C58 H58 120.5
C57 C58 H58 120.5
C58 C59 C60 121.3(2)
C58 C59 H59 119.4
C60 C59 H59 119.3
C59 C60 C55 119.9(2)
C59 C60 H60 120.0
C55 C60 H60 120.0
C62 C61 C66 118.7(2)
C62 C61 N6 122.40(19)
C66 C61 N6 118.81(19)
C63 C62 C61 120.1(2)
C63 C62 H62 119.9
C61 C62 H62 119.9
C62 C63 C64 121.1(2)
C62 C63 H63 119.5
C64 C63 H63 119.5
C65 C64 C63 119.0(2)
C65 C64 H64 120.5
C63 C64 H64 120.5
C66 C65 C64 120.3(2)
C66 C65 H65 119.8
C64 C65 H65 119.8
C65 C66 C61 120.7(2)
C65 C66 H66 119.6
C61 C66 H66 119.6
C68 C67 C72 118.5(2)
C68 C67 N6 118.2(2)
C72 C67 N6 123.3(2)
C69 C68 C67 120.9(2)
C69 C68 H68 119.5
C67 C68 H68 119.5
C68 C69 C70 120.4(2)
C68 C69 H69 119.8
C70 C69 H69 119.8
C71 C70 C69 118.9(2)
C71 C70 H70 120.6
C69 C70 H70 120.6
C70 C71 C72 121.5(2)
C70 C71 H71 119.2
C72 C71 H71 119.2
C71 C72 C67 119.8(2)
C71 C72 H72 120.1
C67 C72 H72 120.1
C74 C73 C78 118.9(2)
C74 C73 N7 122.73(19)
C78 C73 N7 118.25(19)
C75 C74 C73 120.0(2)
C75 C74 H74 120.0
C73 C74 H74 120.0
C74 C75 C76 121.1(2)
C74 C75 H75 119.4
C76 C75 H75 119.4
C77 C76 C75 119.1(2)
C77 C76 H76 120.4
C75 C76 H76 120.4
C78 C77 C76 120.2(2)
C78 C77 H77 119.9
C76 C77 H77 119.9
C77 C78 C73 120.7(2)
C77 C78 H78 119.7
C73 C78 H78 119.7
C84 C79 C80 118.6(2)
C84 C79 N7 123.3(2)
C80 C79 N7 118.13(19)
C81 C80 C79 120.9(2)
C81 C80 H80 119.5
C79 C80 H80 119.5
C80 C81 C82 120.5(2)
C80 C81 H81 119.8
C82 C81 H81 119.8
C83 C82 C81 118.5(2)
C83 C82 H82 120.7
C81 C82 H82 120.7
C82 C83 C84 122.0(2)
C82 C83 H83 119.0
C84 C83 H83 119.0
C83 C84 C79 119.5(2)
C83 C84 H84 120.3
C79 C84 H84 120.3
C86 C85 C90 118.2(2)
C86 C85 N8 123.5(2)
C90 C85 N8 118.24(19)
C87 C86 C85 119.9(2)
C87 C86 H86 120.0
C85 C86 H86 120.0
C86 C87 C88 121.7(2)
C86 C87 H87 119.1
C88 C87 H87 119.1
C87 C88 C89 119.0(2)
C87 C88 H88 120.5
C89 C88 H88 120.5
C90 C89 C88 120.0(2)
C90 C89 H89 120.0
C88 C89 H89 120.0
C89 C90 C85 121.1(2)
C89 C90 H90 119.4
C85 C90 H90 119.4
C92 C91 C96 118.9(2)
C92 C91 N8 116.6(2)
C96 C91 N8 124.5(2)
C93 C92 C91 120.4(2)
C93 C92 H92 119.8
C91 C92 H92 119.8
C92 C93 C94 120.9(2)
C92 C93 H93 119.6
C94 C93 H93 119.6
C95 C94 C93 118.5(2)
C95 C94 H94 120.7
C93 C94 H94 120.7
C94 C95 C96 121.8(2)
C94 C95 H95 119.1
C96 C95 H95 119.1
C95 C96 C91 119.5(2)
C95 C96 H96 120.2
C91 C96 H96 120.2

loop_
_geom_bond_atom_site_label_1
_geom_bond_atom_site_label_2
_geom_bond_site_symmetry_2
_geom_bond_distance
_geom_bond_publ_flag
N1 C1 . 1.396(3) ?
N1 C7 . 1.406(3) ?
N1 H101 . 0.88(2) ?
N2 C13 . 1.396(3) ?
N2 C19 . 1.397(3) ?
N2 H102 . 0.82(2) ?
N3 C25 . 1.398(3) ?
N3 C31 . 1.402(3) ?
N3 H103 . 0.84(2) ?
N4 C37 . 1.393(3) ?
N4 C43 . 1.406(3) ?
N4 H104 . 0.84(2) ?
N5 C55 . 1.398(3) ?
N5 C49 . 1.400(3) ?
N5 H105 . 0.82(2) ?
N6 C67 . 1.401(3) ?
N6 C61 . 1.406(3) ?
N6 H107 . 0.87(2) ?
N7 C79 . 1.395(3) ?
N7 C73 . 1.406(3) ?
N7 H106 . 0.83(2) ?
N8 C85 . 1.400(3) ?
N8 C91 . 1.400(3) ?
N8 H108 . 0.82(2) ?
C1 C6 . 1.394(3) ?
C1 C2 . 1.397(3) ?
C2 C3 . 1.382(3) ?
C2 H2 . 0.9500 ?
C3 C4 . 1.380(3) ?
C3 H3 . 0.9500 ?
C4 C5 . 1.392(3) ?
C4 H4 . 0.9500 ?
C5 C6 . 1.375(3) ?
C5 H5 . 0.9500 ?
C6 H6 . 0.9500 ?
C7 C12 . 1.393(3) ?
C7 C8 . 1.395(3) ?
C8 C9 . 1.380(3) ?
C8 H8 . 0.9500 ?
C9 C10 . 1.389(3) ?
C9 H9 . 0.9500 ?
C10 C11 . 1.384(3) ?
C10 H10 . 0.9500 ?
C11 C12 . 1.379(3) ?
C11 H11 . 0.9500 ?
C12 H12 . 0.9500 ?
C13 C18 . 1.395(3) ?
C13 C14 . 1.400(3) ?
C14 C15 . 1.383(3) ?
C14 H14 . 0.9500 ?
C15 C16 . 1.380(3) ?
C15 H15 . 0.9500 ?
C16 C17 . 1.382(3) ?
C16 H16 . 0.9500 ?
C17 C18 . 1.377(3) ?
C17 H17 . 0.9500 ?
C18 H18 . 0.9500 ?
C19 C20 . 1.386(3) ?
C19 C24 . 1.397(3) ?
C20 C21 . 1.378(3) ?
C20 H20 . 0.9500 ?
C21 C22 . 1.388(3) ?
C21 H21 . 0.9500 ?
C22 C23 . 1.383(3) ?
C22 H22 . 0.9500 ?
C23 C24 . 1.381(3) ?
C23 H23 . 0.9500 ?
C24 H24 . 0.9500 ?
C25 C30 . 1.386(3) ?
C25 C26 . 1.401(3) ?
C26 C27 . 1.384(3) ?
C26 H26 . 0.9500 ?
C27 C28 . 1.376(3) ?
C27 H27 . 0.9500 ?
C28 C29 . 1.387(3) ?
C28 H28 . 0.9500 ?
C29 C30 . 1.382(3) ?
C29 H29 . 0.9500 ?
C30 H30 . 0.9500 ?
C31 C32 . 1.391(3) ?
C31 C36 . 1.400(3) ?
C32 C33 . 1.380(3) ?
C32 H32 . 0.9500 ?
C33 C34 . 1.382(3) ?
C33 H33 . 0.9500 ?
C34 C35 . 1.386(3) ?
C34 H34 . 0.9500 ?
C35 C36 . 1.371(3) ?
C35 H35 . 0.9500 ?
C36 H36 . 0.9500 ?
C37 C42 . 1.393(3) ?
C37 C38 . 1.396(3) ?
C38 C39 . 1.388(3) ?
C38 H38 . 0.9500 ?
C39 C40 . 1.379(3) ?
C39 H39 . 0.9500 ?
C40 C41 . 1.389(3) ?
C40 H40 . 0.9500 ?
C41 C42 . 1.380(3) ?
C41 H41 . 0.9500 ?
C42 H42 . 0.9500 ?
C43 C48 . 1.393(3) ?
C43 C44 . 1.399(3) ?
C44 C45 . 1.379(3) ?
C44 H44 . 0.9500 ?
C45 C46 . 1.388(3) ?
C45 H45 . 0.9500 ?
C46 C47 . 1.386(3) ?
C46 H46 . 0.9500 ?
C47 C48 . 1.376(3) ?
C47 H47 . 0.9500 ?
C48 H48 . 0.9500 ?
C49 C54 . 1.391(3) ?
C49 C50 . 1.400(3) ?
C50 C51 . 1.378(3) ?
C50 H50 . 0.9500 ?
C51 C52 . 1.384(3) ?
C51 H51 . 0.9500 ?
C52 C53 . 1.382(3) ?
C52 H52 . 0.9500 ?
C53 C54 . 1.386(3) ?
C53 H53 . 0.9500 ?
C54 H54 . 0.9500 ?
C55 C56 . 1.390(3) ?
C55 C60 . 1.395(3) ?
C56 C57 . 1.386(3) ?
C56 H56 . 0.9500 ?
C57 C58 . 1.380(3) ?
C57 H57 . 0.9500 ?
C58 C59 . 1.379(3) ?
C58 H58 . 0.9500 ?
C59 C60 . 1.387(3) ?
C59 H59 . 0.9500 ?
C60 H60 . 0.9500 ?
C61 C62 . 1.392(3) ?
C61 C66 . 1.396(3) ?
C62 C63 . 1.379(3) ?
C62 H62 . 0.9500 ?
C63 C64 . 1.387(3) ?
C63 H63 . 0.9500 ?
C64 C65 . 1.386(3) ?
C64 H64 . 0.9500 ?
C65 C66 . 1.383(3) ?
C65 H65 . 0.9500 ?
C66 H66 . 0.9500 ?
C67 C68 . 1.393(3) ?
C67 C72 . 1.400(3) ?
C68 C69 . 1.385(3) ?
C68 H68 . 0.9500 ?
C69 C70 . 1.388(3) ?
C69 H69 . 0.9500 ?
C70 C71 . 1.375(3) ?
C70 H70 . 0.9500 ?
C71 C72 . 1.389(3) ?
C71 H71 . 0.9500 ?
C72 H72 . 0.9500 ?
C73 C74 . 1.390(3) ?
C73 C78 . 1.400(3) ?
C74 C75 . 1.383(3) ?
C74 H74 . 0.9500 ?
C75 C76 . 1.389(3) ?
C75 H75 . 0.9500 ?
C76 C77 . 1.385(3) ?
C76 H76 . 0.9500 ?
C77 C78 . 1.385(3) ?
C77 H77 . 0.9500 ?
C78 H78 . 0.9500 ?
C79 C84 . 1.393(3) ?
C79 C80 . 1.394(3) ?
C80 C81 . 1.382(3) ?
C80 H80 . 0.9500 ?
C81 C82 . 1.388(3) ?
C81 H81 . 0.9500 ?
C82 C83 . 1.371(3) ?
C82 H82 . 0.9500 ?
C83 C84 . 1.391(3) ?
C83 H83 . 0.9500 ?
C84 H84 . 0.9500 ?
C85 C86 . 1.393(3) ?
C85 C90 . 1.399(3) ?
C86 C87 . 1.376(3) ?
C86 H86 . 0.9500 ?
C87 C88 . 1.379(3) ?
C87 H87 . 0.9500 ?
C88 C89 . 1.382(3) ?
C88 H88 . 0.9500 ?
C89 C90 . 1.381(3) ?
C89 H89 . 0.9500 ?
C90 H90 . 0.9500 ?
C91 C92 . 1.392(3) ?
C91 C96 . 1.395(3) ?
C92 C93 . 1.380(3) ?
C92 H92 . 0.9500 ?
C93 C94 . 1.387(3) ?
C93 H93 . 0.9500 ?
C94 C95 . 1.372(3) ?
C94 H94 . 0.9500 ?
C95 C96 . 1.386(3) ?
C95 H95 . 0.9500 ?
C96 H96 . 0.9500 ?

loop_
_cod_related_entry_id
_cod_related_entry_database
_cod_related_entry_code
1 ChemSpider 11003
